data_4326844
loop_
_publ_author_name
'Zhen-Lan Fang'
'Jian-Gang He'
'Qi-Sheng Zhang'
'Qi-Kai Zhang'
'Xiao-Yuan Wu'
'Rong-Min Yu'
'Can-Zhong Lu'

_publ_section_title
;
 PH-Controlled Construction of Cu(I) Coordination Polymers: In Situ
 Transformation of Ligand, Network Topologies, and Luminescence and
 UV-vis-NIR Absorption Properties
;
_journal_name_full 'Inorganic Chemistry'
_journal_page_first 11403
_journal_page_last 11411
_journal_paper_doi 10.1021/ic2011666
_journal_volume 50
_journal_year 2011
_chemical_formula_moiety 'C12 H8 Cu3 I2 N5'
_chemical_formula_sum 'C12 H8 Cu3 I2 N5'
_chemical_formula_weight 666.65
_chemical_name_systematic
; 
 ? 
;
_space_group_IT_number 14
_symmetry_cell_setting monoclinic
_symmetry_space_group_name_Hall '-P 2ybc'
_symmetry_space_group_name_H-M 'P 1 21/c 1'
_atom_sites_solution_hydrogens geom
_atom_sites_solution_primary direct
_atom_sites_solution_secondary difmap
_audit_creation_method SHELXL-97
_cell_angle_alpha 90.00
_cell_angle_beta 91.555(7)
_cell_angle_gamma 90.00
_cell_formula_units_Z 4
_cell_length_a 19.465(7)
_cell_length_b 4.0830(15)
_cell_length_c 19.122(7)
_cell_measurement_reflns_used 3483
_cell_measurement_temperature 293(2)
_cell_measurement_theta_max 27.4565
_cell_measurement_theta_min 3.0278
_cell_volume 1519.2(10)
_computing_cell_refinement 'CrystalClear (Rigaku/MSC Inc., 2005)'
_computing_data_collection 'CrystalClear (Rigaku/MSC Inc., 2005)'
_computing_data_reduction 'CrystalClear (Rigaku/MSC Inc., 2005)'
_computing_molecular_graphics 'SHELXL-97 (Sheldrick, 1997)'
_computing_publication_material 'SHELXL-97 (Sheldrick, 1997)'
_computing_structure_refinement 'SHELXL-97 (Sheldrick, 1997)'
_computing_structure_solution 'SHELXS-97 (Sheldrick, 1990)'
_diffrn_ambient_temperature 293(2)
_diffrn_measured_fraction_theta_full 0.992
_diffrn_measured_fraction_theta_max 0.992
_diffrn_measurement_device_type Saturn70
_diffrn_measurement_method CCD_Profile_fitting
_diffrn_radiation_monochromator graphite
_diffrn_radiation_source 'fine-focus sealed tube'
_diffrn_radiation_type MoK\a
_diffrn_radiation_wavelength 0.71073
_diffrn_reflns_av_R_equivalents 0.0382
_diffrn_reflns_av_sigmaI/netI 0.0374
_diffrn_reflns_limit_h_max 25
_diffrn_reflns_limit_h_min -24
_diffrn_reflns_limit_k_max 5
_diffrn_reflns_limit_k_min -4
_diffrn_reflns_limit_l_max 23
_diffrn_reflns_limit_l_min -24
_diffrn_reflns_number 10865
_diffrn_reflns_theta_full 27.50
_diffrn_reflns_theta_max 27.50
_diffrn_reflns_theta_min 2.09
_exptl_absorpt_coefficient_mu 8.226
_exptl_absorpt_correction_T_max 1.0000
_exptl_absorpt_correction_T_min 0.6583
_exptl_absorpt_correction_type multi-scan
_exptl_crystal_colour 'Dark brown'
_exptl_crystal_density_diffrn 2.915
_exptl_crystal_description needle
_exptl_crystal_F_000 1232
_exptl_crystal_size_max 0.1400
_exptl_crystal_size_mid 0.0700
_exptl_crystal_size_min 0.0200
_refine_diff_density_max 1.372
_refine_diff_density_min -2.693
_refine_diff_density_rms 0.544
_refine_ls_extinction_method none
_refine_ls_goodness_of_fit_ref 1.058
_refine_ls_hydrogen_treatment conster
_refine_ls_matrix_type full
_refine_ls_number_parameters 199
_refine_ls_number_reflns 3472
_refine_ls_number_restraints 0
_refine_ls_restrained_S_all 1.058
_refine_ls_R_factor_all 0.0652
_refine_ls_R_factor_gt 0.0493
_refine_ls_shift/su_max 0.002
_refine_ls_shift/su_mean 0.000
_refine_ls_structure_factor_coef Fsqd
_refine_ls_weighting_details 'calc w=1/[\s^2^(Fo^2^)+(0.1321P)^2^+1.6693P] where P=(Fo^2^+2Fc^2^)/3'
_refine_ls_weighting_scheme calc
_refine_ls_wR_factor_gt 0.1646
_refine_ls_wR_factor_ref 0.1899
_reflns_number_gt 2978
_reflns_number_total 3472
_reflns_threshold_expression >2sigma(I)
_cod_data_source_file ic2011666_si_002_2.cif
_cod_data_source_block 2
_cod_database_code 4326844

loop_
_symmetry_equiv_pos_as_xyz
'x, y, z'
'-x, y+1/2, -z+1/2'
'-x, -y, -z'
'x, -y-1/2, z-1/2'

loop_
_atom_site_label
_atom_site_type_symbol
_atom_site_fract_x
_atom_site_fract_y
_atom_site_fract_z
_atom_site_U_iso_or_equiv
_atom_site_adp_type
_atom_site_occupancy
_atom_site_symmetry_multiplicity
_atom_site_calc_flag
_atom_site_refinement_flags
I1 I -0.08025(3) 0.27132(14) 0.43136(3) 0.0345(2) Uani 1 1 d .
I2 I 0.46014(3) -0.52166(14) -0.15259(3) 0.0343(2) Uani 1 1 d .
Cu3 Cu 0.00348(6) 0.7702(3) 0.44993(6) 0.0400(3) Uani 1 1 d .
Cu2 Cu 0.35543(7) -0.0868(4) -0.14243(5) 0.0475(4) Uani 1 1 d .
Cu1 Cu 0.44558(8) -0.8803(7) -0.26610(8) 0.0797(6) Uani 1 1 d .
N5 N 0.3384(4) -0.0107(18) -0.0424(4) 0.0312(16) Uani 1 1 d .
N3 N 0.2364(3) 0.4199(18) 0.1781(3) 0.0260(14) Uani 1 1 d .
N4 N 0.0768(4) 0.7577(18) 0.3735(4) 0.0317(16) Uani 1 1 d .
C3 C 0.1192(5) 0.525(2) 0.2687(4) 0.034(2) Uani 1 1 d .
H3A H 0.1104 0.4112 0.2273 0.040 Uiso 1 1 calc R
C6 C 0.2437(4) 0.533(2) 0.2440(4) 0.0257(16) Uani 1 1 d .
N2 N 0.3100(4) 0.527(2) 0.2676(3) 0.0327(17) Uani 1 1 d .
C10 C 0.3160(4) 0.213(2) 0.0924(4) 0.0285(17) Uani 1 1 d .
C4 C 0.1858(4) 0.633(2) 0.2862(4) 0.0266(16) Uani 1 1 d .
C9 C 0.3774(4) 0.070(3) 0.0759(4) 0.035(2) Uani 1 1 d .
H9A H 0.4123 0.0450 0.1097 0.042 Uiso 1 1 calc R
N1 N 0.3463(4) 0.411(2) 0.2133(3) 0.0351(17) Uani 1 1 d .
C5 C 0.1943(5) 0.825(2) 0.3456(4) 0.0315(17) Uani 1 1 d .
H5A H 0.2370 0.9158 0.3572 0.038 Uiso 1 1 calc R
C12 C 0.3015(4) 0.343(2) 0.1620(4) 0.0295(17) Uani 1 1 d .
C11 C 0.2632(5) 0.222(2) 0.0412(4) 0.035(2) Uani 1 1 d .
H11A H 0.2198 0.3012 0.0512 0.042 Uiso 1 1 calc R
C8 C 0.3864(5) -0.036(3) 0.0075(5) 0.038(2) Uani 1 1 d .
H8A H 0.4282 -0.1299 -0.0036 0.046 Uiso 1 1 calc R
C7 C 0.2783(5) 0.108(3) -0.0247(4) 0.036(2) Uani 1 1 d .
H7A H 0.2435 0.1159 -0.0590 0.043 Uiso 1 1 calc R
C2 C 0.0664(5) 0.592(2) 0.3141(4) 0.0354(19) Uani 1 1 d .
H2A H 0.0224 0.5174 0.3027 0.043 Uiso 1 1 calc R
C1 C 0.1389(5) 0.881(2) 0.3873(5) 0.038(2) Uani 1 1 d .
H1A H 0.1453 1.0102 0.4270 0.046 Uiso 1 1 calc R

loop_
_atom_site_aniso_label
_atom_site_aniso_U_11
_atom_site_aniso_U_22
_atom_site_aniso_U_33
_atom_site_aniso_U_23
_atom_site_aniso_U_13
_atom_site_aniso_U_12
I1 0.0326(4) 0.0321(3) 0.0389(3) -0.0040(2) 0.0017(3) -0.0026(2)
I2 0.0330(4) 0.0304(3) 0.0399(4) -0.0030(2) 0.0082(3) 0.0011(2)
Cu3 0.0349(7) 0.0444(7) 0.0414(6) -0.0123(5) 0.0135(5) -0.0038(5)
Cu2 0.0527(8) 0.0709(10) 0.0188(5) -0.0014(5) -0.0012(5) 0.0072(7)
Cu1 0.0316(8) 0.161(2) 0.0470(8) -0.0155(10) 0.0074(6) -0.0035(10)
N5 0.028(4) 0.042(4) 0.024(3) 0.002(3) 0.001(3) 0.006(3)
N3 0.021(3) 0.038(4) 0.019(3) -0.004(3) 0.004(2) 0.002(3)
N4 0.025(4) 0.041(4) 0.030(3) 0.001(3) 0.009(3) 0.004(3)
C3 0.030(5) 0.048(5) 0.023(4) -0.003(3) -0.003(3) 0.005(4)
C6 0.025(4) 0.035(4) 0.017(3) 0.001(3) 0.008(3) 0.000(3)
N2 0.027(4) 0.055(5) 0.017(3) -0.004(3) 0.006(3) -0.006(3)
C10 0.022(4) 0.039(5) 0.025(3) -0.005(3) 0.004(3) 0.000(3)
C4 0.029(4) 0.037(4) 0.015(3) -0.001(3) 0.007(3) 0.004(3)
C9 0.021(4) 0.059(6) 0.024(4) -0.010(4) -0.011(3) 0.007(4)
N1 0.025(4) 0.063(5) 0.018(3) 0.001(3) 0.005(3) 0.005(4)
C5 0.031(4) 0.033(4) 0.031(4) -0.003(4) 0.009(3) -0.010(4)
C12 0.031(4) 0.039(5) 0.019(3) 0.002(3) 0.000(3) -0.001(4)
C11 0.028(5) 0.050(6) 0.027(4) -0.005(4) 0.003(3) 0.007(4)
C8 0.023(4) 0.060(6) 0.031(4) -0.002(4) 0.001(3) 0.001(4)
C7 0.029(4) 0.056(6) 0.021(3) -0.006(4) -0.005(3) 0.008(4)
C2 0.036(5) 0.041(5) 0.029(4) -0.002(4) -0.001(3) 0.003(4)
C1 0.044(5) 0.035(5) 0.036(4) -0.005(4) 0.016(4) 0.002(4)

loop_
_atom_type_symbol
_atom_type_description
_atom_type_scat_dispersion_real
_atom_type_scat_dispersion_imag
_atom_type_scat_source
C C 0.0033 0.0016 'International Tables Vol C Tables 4.2.6.8 and 6.1.1.4'
H H 0.0000 0.0000 'International Tables Vol C Tables 4.2.6.8 and 6.1.1.4'
N N 0.0061 0.0033 'International Tables Vol C Tables 4.2.6.8 and 6.1.1.4'
O O 0.0106 0.0060 'International Tables Vol C Tables 4.2.6.8 and 6.1.1.4'
Cu Cu 0.3201 1.2651 'International Tables Vol C Tables 4.2.6.8 and 6.1.1.4'
I I -0.4742 1.8119 'International Tables Vol C Tables 4.2.6.8 and 6.1.1.4'

loop_
_geom_angle_atom_site_label_1
_geom_angle_atom_site_label_2
_geom_angle_atom_site_label_3
_geom_angle
_geom_angle_site_symmetry_1
_geom_angle_site_symmetry_3
Cu3 I1 Cu3 101.81(6) . 1_545
Cu3 I1 Cu3 66.81(5) . 3_566
Cu3 I1 Cu3 60.62(5) 1_545 3_566
Cu1 I2 Cu1 71.34(5) 2_654 .
Cu1 I2 Cu2 117.26(7) 2_654 .
Cu1 I2 Cu2 111.06(6) . .
Cu1 I2 Cu2 135.00(7) 2_654 1_545
Cu1 I2 Cu2 65.10(5) . 1_545
Cu2 I2 Cu2 89.20(5) . 1_545
N4 Cu3 I1 108.8(2) . .
N4 Cu3 I1 111.1(2) . 1_565
I1 Cu3 I1 101.81(6) . 1_565
N4 Cu3 Cu3 124.7(2) . 3_576
I1 Cu3 Cu3 126.49(7) . 3_576
I1 Cu3 Cu3 60.70(5) 1_565 3_576
N4 Cu3 I1 102.5(2) . 3_566
I1 Cu3 I1 113.19(5) . 3_566
I1 Cu3 I1 119.38(4) 1_565 3_566
Cu3 Cu3 I1 58.67(5) 3_576 3_566
N4 Cu3 Cu3 119.2(2) . 3_566
I1 Cu3 Cu3 57.61(5) . 3_566
I1 Cu3 Cu3 129.37(7) 1_565 3_566
Cu3 Cu3 Cu3 93.22(8) 3_576 3_566
I1 Cu3 Cu3 55.58(4) 3_566 3_566
N2 Cu2 N5 139.4(3) 4_565 .
N2 Cu2 I2 110.2(2) 4_565 .
N5 Cu2 I2 108.6(2) . .
N2 Cu2 I2 97.9(2) 4_565 1_565
N5 Cu2 I2 94.1(2) . 1_565
I2 Cu2 I2 89.20(5) . 1_565
N1 Cu1 I2 126.4(2) 4 2_644
N1 Cu1 I2 106.5(2) 4 .
I2 Cu1 I2 125.23(7) 2_644 .
N1 Cu1 Cu1 140.4(3) 4 2_654
I2 Cu1 Cu1 76.02(8) 2_644 2_654
I2 Cu1 Cu1 52.42(5) . 2_654
N1 Cu1 Cu1 133.2(3) 4 2_644
I2 Cu1 Cu1 56.24(6) 2_644 2_644
I2 Cu1 Cu1 98.64(9) . 2_644
Cu1 Cu1 Cu1 85.98(8) 2_654 2_644
C8 N5 C7 117.2(8) . .
C8 N5 Cu2 123.6(6) . .
C7 N5 Cu2 118.7(5) . .
C6 N3 C12 102.6(6) . .
C1 N4 C2 118.5(8) . .
C1 N4 Cu3 119.4(6) . .
C2 N4 Cu3 121.5(6) . .
C2 C3 C4 119.0(8) . .
C2 C3 H3A 120.5 . .
C4 C3 H3A 120.5 . .
N3 C6 N2 112.3(7) . .
N3 C6 C4 123.4(7) . .
N2 C6 C4 124.3(7) . .
C6 N2 N1 105.3(6) . .
C6 N2 Cu2 134.7(6) . 4_566
N1 N2 Cu2 119.4(6) . 4_566
C9 C10 C11 118.5(7) . .
C9 C10 C12 123.5(7) . .
C11 C10 C12 117.9(7) . .
C5 C4 C3 117.5(8) . .
C5 C4 C6 122.3(8) . .
C3 C4 C6 120.2(7) . .
C10 C9 C8 118.6(7) . .
C10 C9 H9A 120.7 . .
C8 C9 H9A 120.7 . .
C12 N1 N2 107.1(7) . .
C12 N1 Cu1 139.4(6) . 4_556
N2 N1 Cu1 113.5(5) . 4_556
C1 C5 C4 119.3(8) . .
C1 C5 H5A 120.4 . .
C4 C5 H5A 120.4 . .
N1 C12 N3 112.7(7) . .
N1 C12 C10 127.4(8) . .
N3 C12 C10 119.8(7) . .
C7 C11 C10 117.3(8) . .
C7 C11 H11A 121.3 . .
C10 C11 H11A 121.3 . .
N5 C8 C9 123.4(9) . .
N5 C8 H8A 118.3 . .
C9 C8 H8A 118.3 . .
N5 C7 C11 124.7(8) . .
N5 C7 H7A 117.6 . .
C11 C7 H7A 117.6 . .
N4 C2 C3 122.3(9) . .
N4 C2 H2A 118.9 . .
C3 C2 H2A 118.9 . .
N4 C1 C5 123.1(8) . .
N4 C1 H1A 118.5 . .
C5 C1 H1A 118.5 . .

loop_
_geom_bond_atom_site_label_1
_geom_bond_atom_site_label_2
_geom_bond_distance
_geom_bond_site_symmetry_2
I1 Cu3 2.6270(15) .
I1 Cu3 2.6338(16) 1_545
I1 Cu3 2.6890(16) 3_566
I2 Cu1 2.5045(18) 2_654
I2 Cu1 2.627(2) .
I2 Cu2 2.7140(17) .
I2 Cu2 3.0884(19) 1_545
Cu3 N4 2.071(7) .
Cu3 I1 2.6338(16) 1_565
Cu3 Cu3 2.687(2) 3_576
Cu3 I1 2.6890(16) 3_566
Cu3 Cu3 2.927(3) 3_566
Cu2 N2 1.929(7) 4_565
Cu2 N5 1.974(7) .
Cu2 I2 3.0884(19) 1_565
Cu1 N1 1.966(7) 4
Cu1 I2 2.5045(18) 2_644
Cu1 Cu1 2.994(2) 2_654
Cu1 Cu1 2.994(2) 2_644
N5 C8 1.320(11) .
N5 C7 1.320(11) .
N3 C6 1.346(10) .
N3 C12 1.348(11) .
N4 C1 1.329(12) .
N4 C2 1.334(11) .
C3 C2 1.389(13) .
C3 C4 1.402(12) .
C3 H3A 0.9300 .
C6 N2 1.356(11) .
C6 C4 1.461(11) .
N2 N1 1.357(10) .
N2 Cu2 1.929(7) 4_566
C10 C9 1.373(12) .
C10 C11 1.400(12) .
C10 C12 1.469(10) .
C4 C5 1.388(12) .
C9 C8 1.395(12) .
C9 H9A 0.9300 .
N1 C12 1.323(10) .
N1 Cu1 1.966(7) 4_556
C5 C1 1.376(12) .
C5 H5A 0.9300 .
C11 C7 1.382(11) .
C11 H11A 0.9300 .
C8 H8A 0.9300 .
C7 H7A 0.9300 .
C2 H2A 0.9300 .
C1 H1A 0.9300 .
